data_7050195
loop_
_publ_author_name
'Bickley, Jamie'
'Bonar-Law, Richard'
'McGrath, Thomas'
'Singh, Nirmal'
'Steiner, Alexander'

_publ_section_title
;
 Dirhodium (ii) carboxylate complexes as building blocks. cis-Chelating
 dicarboxylic acids designed to bridge the dinuclear coreElectronic
 supplementary information (ESI) available: Tables S1 and S2. See
 http://www.rsc.org/suppdata/nj/b3/b310008a/
;
_journal_issue 3
_journal_name_full 'New Journal of Chemistry'
_journal_page_first 425
_journal_paper_doi 10.1039/b310008a
_journal_volume 28
_journal_year 2004
_chemical_formula_sum 'C18 H26 O6'
_chemical_formula_weight 338.39
_space_group_IT_number 15
_symmetry_space_group_name_Hall '-C 2yc'
_symmetry_space_group_name_H-M 'C 1 2/c 1'
_atom_sites_solution_hydrogens geom
_atom_sites_solution_primary direct
_atom_sites_solution_secondary difmap
_audit_creation_method SHELXL-97
_cell_angle_alpha 90.00
_cell_angle_beta 94.33(2)
_cell_angle_gamma 90.00
_cell_formula_units_Z 8
_cell_length_a 19.461(3)
_cell_length_b 5.7894(7)
_cell_length_c 32.412(6)
_cell_measurement_temperature 213(2)
_cell_volume 3641.4(10)
_computing_structure_refinement 'SHELXL-97 (Sheldrick, 1997)'
_computing_structure_solution 'SHELXS-97 (Sheldrick, 1990)'
_diffrn_ambient_temperature 213(2)
_diffrn_measured_fraction_theta_full 0.957
_diffrn_measured_fraction_theta_max 0.957
_diffrn_radiation_monochromator graphite
_diffrn_radiation_source 'fine-focus sealed tube'
_diffrn_radiation_type MoK\a
_diffrn_radiation_wavelength 0.71073
_diffrn_reflns_av_R_equivalents 0.0827
_diffrn_reflns_av_sigmaI/netI 0.0511
_diffrn_reflns_limit_h_max 19
_diffrn_reflns_limit_h_min -19
_diffrn_reflns_limit_k_max 6
_diffrn_reflns_limit_k_min -6
_diffrn_reflns_limit_l_max 34
_diffrn_reflns_limit_l_min -34
_diffrn_reflns_number 10575
_diffrn_reflns_theta_full 22.48
_diffrn_reflns_theta_max 22.48
_diffrn_reflns_theta_min 2.37
_exptl_absorpt_coefficient_mu 0.092
_exptl_crystal_density_diffrn 1.235
_exptl_crystal_density_method 'not measured'
_exptl_crystal_F_000 1456
_refine_diff_density_max 0.203
_refine_diff_density_min -0.180
_refine_diff_density_rms 0.042
_refine_ls_extinction_method none
_refine_ls_goodness_of_fit_ref 1.058
_refine_ls_hydrogen_treatment mixed
_refine_ls_matrix_type full
_refine_ls_number_parameters 219
_refine_ls_number_reflns 2273
_refine_ls_number_restraints 0
_refine_ls_restrained_S_all 1.058
_refine_ls_R_factor_all 0.0750
_refine_ls_R_factor_gt 0.0535
_refine_ls_shift/su_max 0.000
_refine_ls_shift/su_mean 0.000
_refine_ls_structure_factor_coef Fsqd
_refine_ls_weighting_details 'calc w=1/[\s^2^(Fo^2^)+(0.0578P)^2^+5.1491P] where P=(Fo^2^+2Fc^2^)/3'
_refine_ls_weighting_scheme calc
_refine_ls_wR_factor_gt 0.1245
_refine_ls_wR_factor_ref 0.1393
_reflns_number_gt 1698
_reflns_number_total 2273
_reflns_threshold_expression >2sigma(I)
_cod_data_source_file b310008a.txt
_cod_data_source_block tmcg10
_cod_original_cell_volume 3641.3(10)
_cod_database_code 7050195

loop_
_symmetry_equiv_pos_as_xyz
'x, y, z'
'-x, y, -z+1/2'
'x+1/2, y+1/2, z'
'-x+1/2, y+1/2, -z+1/2'
'-x, -y, -z'
'x, -y, z-1/2'
'-x+1/2, -y+1/2, -z'
'x+1/2, -y+1/2, z-1/2'

loop_
_atom_site_label
_atom_site_type_symbol
_atom_site_fract_x
_atom_site_fract_y
_atom_site_fract_z
_atom_site_U_iso_or_equiv
_atom_site_adp_type
_atom_site_occupancy
_atom_site_symmetry_multiplicity
_atom_site_calc_flag
_atom_site_refinement_flags
_atom_site_disorder_assembly
_atom_site_disorder_group
C1 C 0.9623(2) -0.2465(6) 0.52887(9) 0.0469(8) Uani 1 1 d . . .
C2 C 0.92388(17) -0.0602(6) 0.54964(11) 0.0535(9) Uani 1 1 d . . .
H2A H 0.8959 0.0275 0.5286 0.064 Uiso 1 1 calc R . .
H2B H 0.8926 -0.1310 0.5683 0.064 Uiso 1 1 calc R . .
C3 C 0.93819(15) 0.2341(5) 0.60018(8) 0.0365(7) Uani 1 1 d . . .
C4 C 0.97892(15) 0.3147(5) 0.63435(8) 0.0347(7) Uani 1 1 d . . .
C5 C 0.94487(16) 0.4559(5) 0.66094(8) 0.0367(7) Uani 1 1 d . . .
H5 H 0.9716 0.5166 0.6838 0.044 Uiso 1 1 calc R . .
C6 C 0.87535(15) 0.5169(4) 0.65731(8) 0.0335(7) Uani 1 1 d . . .
C7 C 0.83749(16) 0.4255(5) 0.62265(9) 0.0365(7) Uani 1 1 d . . .
C8 C 0.86952(16) 0.2930(5) 0.59424(9) 0.0403(8) Uani 1 1 d . . .
H8 H 0.8438 0.2418 0.5703 0.048 Uiso 1 1 calc R . .
C9 C 1.05549(15) 0.2508(5) 0.64248(9) 0.0402(7) Uani 1 1 d . . .
C10 C 1.06363(19) -0.0122(6) 0.64649(11) 0.0568(9) Uani 1 1 d . . .
H10A H 1.1121 -0.0505 0.6515 0.068 Uiso 1 1 calc R . .
H10B H 1.0452 -0.0856 0.6211 0.068 Uiso 1 1 calc R . .
H10C H 1.0387 -0.0667 0.6694 0.068 Uiso 1 1 calc R . .
C11 C 1.09692(17) 0.3395(6) 0.60707(11) 0.0532(9) Uani 1 1 d . . .
H11A H 1.1451 0.2983 0.6126 0.064 Uiso 1 1 calc R . .
H11B H 1.0927 0.5061 0.6051 0.064 Uiso 1 1 calc R . .
H11C H 1.0792 0.2700 0.5812 0.064 Uiso 1 1 calc R . .
C12 C 1.08697(19) 0.3552(7) 0.68282(11) 0.0618(10) Uani 1 1 d . . .
H12A H 1.1352 0.3121 0.6868 0.074 Uiso 1 1 calc R . .
H12B H 1.0626 0.2978 0.7058 0.074 Uiso 1 1 calc R . .
H12C H 1.0831 0.5222 0.6815 0.074 Uiso 1 1 calc R . .
C13 C 0.84256(17) 0.6667(5) 0.68984(9) 0.0405(8) Uani 1 1 d . . .
C14 C 0.8963(2) 0.7578(7) 0.72257(10) 0.0642(10) Uani 1 1 d . . .
H14A H 0.8738 0.8510 0.7424 0.077 Uiso 1 1 calc R . .
H14B H 0.9297 0.8515 0.7094 0.077 Uiso 1 1 calc R . .
H14C H 0.9196 0.6289 0.7367 0.077 Uiso 1 1 calc R . .
C15 C 0.8068(2) 0.8779(5) 0.66950(11) 0.0588(10) Uani 1 1 d . . .
H15A H 0.7863 0.9694 0.6904 0.071 Uiso 1 1 calc R . .
H15B H 0.7711 0.8274 0.6490 0.071 Uiso 1 1 calc R . .
H15C H 0.8403 0.9706 0.6563 0.071 Uiso 1 1 calc R . .
C16 C 0.7910(2) 0.5205(6) 0.71213(11) 0.0626(10) Uani 1 1 d . . .
H16A H 0.7702 0.6148 0.7325 0.075 Uiso 1 1 calc R . .
H16B H 0.8149 0.3913 0.7258 0.075 Uiso 1 1 calc R . .
H16C H 0.7555 0.4631 0.6921 0.075 Uiso 1 1 calc R . .
C17 C 0.72884(17) 0.3982(6) 0.58252(10) 0.0529(9) Uani 1 1 d . . .
H17A H 0.6798 0.3951 0.5874 0.063 Uiso 1 1 calc R . .
H17B H 0.7425 0.2412 0.5753 0.063 Uiso 1 1 calc R . .
C18 C 0.73936(17) 0.5564(7) 0.54696(10) 0.0516(9) Uani 1 1 d . . .
O1 O 0.96876(11) 0.0910(4) 0.57221(6) 0.0473(6) Uani 1 1 d . . .
O2 O 1.02426(14) -0.2638(4) 0.53044(7) 0.0586(7) Uani 1 1 d . . .
O3 O 0.91882(13) -0.3826(4) 0.50792(8) 0.0668(8) Uani 1 1 d . . .
H3O H 0.9404 -0.4792 0.4951 0.100 Uiso 1 1 calc R . .
O4 O 0.76718(11) 0.4669(4) 0.61916(6) 0.0475(6) Uani 1 1 d . . .
O5 O 0.71683(16) 0.4777(5) 0.51160(8) 0.0780(9) Uani 1 1 d . . .
H5O H 0.7227 0.5757 0.4935 0.117 Uiso 1 1 calc R . .
O6 O 0.76511(13) 0.7501(5) 0.55222(7) 0.0673(7) Uani 1 1 d . . .

loop_
_atom_site_aniso_label
_atom_site_aniso_U_11
_atom_site_aniso_U_22
_atom_site_aniso_U_33
_atom_site_aniso_U_23
_atom_site_aniso_U_13
_atom_site_aniso_U_12
C1 0.049(2) 0.051(2) 0.0409(18) -0.0130(16) 0.0062(15) 0.0025(18)
C2 0.045(2) 0.056(2) 0.060(2) -0.0282(17) 0.0043(16) 0.0034(16)
C3 0.038(2) 0.0355(16) 0.0375(16) -0.0086(13) 0.0098(13) 0.0067(14)
C4 0.038(2) 0.0290(16) 0.0371(16) -0.0036(12) 0.0052(13) 0.0063(12)
C5 0.046(2) 0.0291(16) 0.0345(16) -0.0030(12) 0.0011(13) 0.0028(13)
C6 0.040(2) 0.0245(15) 0.0367(16) 0.0019(12) 0.0095(13) 0.0056(12)
C7 0.040(2) 0.0302(16) 0.0399(17) -0.0006(13) 0.0073(13) 0.0072(13)
C8 0.039(2) 0.0443(19) 0.0367(16) -0.0104(14) 0.0008(13) 0.0069(14)
C9 0.039(2) 0.0342(16) 0.0470(18) -0.0048(13) -0.0004(13) 0.0104(14)
C10 0.053(2) 0.046(2) 0.072(2) 0.0026(17) 0.0060(17) 0.0121(16)
C11 0.037(2) 0.052(2) 0.071(2) -0.0006(17) 0.0083(16) 0.0050(15)
C12 0.049(2) 0.069(2) 0.065(2) -0.0123(19) -0.0128(17) 0.0173(18)
C13 0.052(2) 0.0299(16) 0.0412(17) -0.0051(13) 0.0169(14) 0.0075(14)
C14 0.076(3) 0.065(2) 0.053(2) -0.0229(18) 0.0131(18) 0.010(2)
C15 0.078(3) 0.0319(18) 0.069(2) -0.0012(16) 0.0171(19) 0.0175(17)
C16 0.084(3) 0.050(2) 0.059(2) -0.0039(17) 0.0380(19) 0.0036(19)
C17 0.035(2) 0.056(2) 0.067(2) -0.0144(18) 0.0032(16) 0.0057(15)
C18 0.037(2) 0.062(2) 0.054(2) -0.0121(19) -0.0059(15) 0.0096(17)
O1 0.0376(14) 0.0528(14) 0.0519(13) -0.0257(11) 0.0063(10) 0.0067(10)
O2 0.0488(18) 0.0626(16) 0.0646(16) -0.0229(12) 0.0055(11) 0.0109(12)
O3 0.0600(18) 0.0639(16) 0.0772(17) -0.0396(14) 0.0098(13) 0.0004(13)
O4 0.0335(15) 0.0578(14) 0.0516(13) -0.0116(11) 0.0063(10) 0.0121(10)
O5 0.094(2) 0.0694(18) 0.0665(18) -0.0121(14) -0.0209(16) -0.0034(16)
O6 0.0679(19) 0.0667(17) 0.0651(16) -0.0098(13) -0.0083(12) -0.0132(14)

loop_
_atom_type_symbol
_atom_type_description
_atom_type_scat_dispersion_real
_atom_type_scat_dispersion_imag
_atom_type_scat_source
C C 0.0033 0.0016 'International Tables Vol C Tables 4.2.6.8 and 6.1.1.4'
H H 0.0000 0.0000 'International Tables Vol C Tables 4.2.6.8 and 6.1.1.4'
O O 0.0106 0.0060 'International Tables Vol C Tables 4.2.6.8 and 6.1.1.4'

loop_
_geom_angle_atom_site_label_1
_geom_angle_atom_site_label_2
_geom_angle_atom_site_label_3
_geom_angle
_geom_angle_site_symmetry_1
_geom_angle_site_symmetry_3
_geom_angle_publ_flag
O2 C1 O3 125.3(3) . . ?
O2 C1 C2 124.8(3) . . ?
O3 C1 C2 109.9(3) . . ?
O1 C2 C1 111.8(3) . . ?
C8 C3 C4 121.0(3) . . ?
C8 C3 O1 120.9(3) . . ?
C4 C3 O1 118.1(3) . . ?
C5 C4 C3 114.8(3) . . ?
C5 C4 C9 122.4(3) . . ?
C3 C4 C9 122.8(2) . . ?
C4 C5 C6 126.9(3) . . ?
C5 C6 C7 114.9(3) . . ?
C5 C6 C13 122.3(3) . . ?
C7 C6 C13 122.8(3) . . ?
C8 C7 O4 122.3(3) . . ?
C8 C7 C6 120.5(3) . . ?
O4 C7 C6 117.2(2) . . ?
C3 C8 C7 121.7(3) . . ?
C12 C9 C10 106.7(3) . . ?
C12 C9 C4 111.9(2) . . ?
C10 C9 C4 110.2(3) . . ?
C12 C9 C11 107.9(3) . . ?
C10 C9 C11 109.7(3) . . ?
C4 C9 C11 110.3(2) . . ?
C14 C13 C15 106.8(3) . . ?
C14 C13 C16 107.5(3) . . ?
C15 C13 C16 110.6(3) . . ?
C14 C13 C6 111.9(3) . . ?
C15 C13 C6 110.7(2) . . ?
C16 C13 C6 109.3(2) . . ?
O4 C17 C18 112.4(3) . . ?
O6 C18 O5 123.7(3) . . ?
O6 C18 C17 121.8(3) . . ?
O5 C18 C17 114.4(3) . . ?
C3 O1 C2 115.5(2) . . ?
C7 O4 C17 118.4(2) . . ?

loop_
_geom_bond_atom_site_label_1
_geom_bond_atom_site_label_2
_geom_bond_distance
_geom_bond_site_symmetry_2
_geom_bond_publ_flag
C1 O2 1.207(4) . ?
C1 O3 1.308(4) . ?
C1 C2 1.501(4) . ?
C2 O1 1.403(4) . ?
C3 C8 1.379(4) . ?
C3 C4 1.393(4) . ?
C3 O1 1.394(3) . ?
C4 C5 1.392(4) . ?
C4 C9 1.538(4) . ?
C5 C6 1.394(4) . ?
C6 C7 1.400(4) . ?
C6 C13 1.540(4) . ?
C7 C8 1.383(4) . ?
C7 O4 1.385(4) . ?
C9 C12 1.526(4) . ?
C9 C10 1.535(4) . ?
C9 C11 1.540(5) . ?
C13 C14 1.526(5) . ?
C13 C15 1.531(4) . ?
C13 C16 1.534(5) . ?
C17 O4 1.412(4) . ?
C17 C18 1.498(5) . ?
C18 O6 1.234(4) . ?
C18 O5 1.280(4) . ?

loop_
_geom_hbond_atom_site_label_D
_geom_hbond_atom_site_label_H
_geom_hbond_atom_site_label_A
_geom_hbond_distance_DH
_geom_hbond_distance_HA
_geom_hbond_distance_DA
_geom_hbond_angle_DHA
_geom_hbond_site_symmetry_A
O3 H3O O3 0.83 2.86 3.513(5) 136.7 5_746
O3 H3O O2 0.83 1.86 2.678(3) 168.7 5_746
O5 H5O O6 0.83 1.82 2.645(4) 170.4 7_666
O3 H3O O2 0.83 1.86 2.678(3) 168.7 5_746

loop_
_cod_related_entry_id
_cod_related_entry_database
_cod_related_entry_code
1 ChemSpider 21141952
